data_4508182
loop_
_publ_author_name
'Zhang, Zhe'
'Ma, Jian-Fang'
'Liu, Ying-Ying'
'Kan, Wei-Qiu'
'Yang, Jin'

_publ_section_title
;
 A Series of Coordination Polymers Constructed from a Multidentate N-Donor
 Ligand and Varied Carboxylate Anions: Syntheses, Structures, and
 Luminescent Properties
;
_journal_issue 10
_journal_name_full 'Crystal Growth &amp; Design'
_journal_page_first 4338
_journal_paper_doi 10.1021/cg400680r
_journal_volume 13
_journal_year 2013
_chemical_formula_moiety 'C42 H39 Ag5 N18 O16'
_chemical_formula_sum 'C42 H39 Ag5 N18 O16'
_chemical_formula_weight 1591.26
_chemical_name_systematic
;
 ?
;
_space_group_IT_number 2
_symmetry_cell_setting triclinic
_symmetry_space_group_name_Hall '-P 1'
_symmetry_space_group_name_H-M 'P -1'
_atom_sites_solution_hydrogens geom
_atom_sites_solution_primary direct
_atom_sites_solution_secondary difmap
_audit_creation_method SHELXL-97
_cell_angle_alpha 100.015(5)
_cell_angle_beta 107.880(5)
_cell_angle_gamma 111.846(5)
_cell_formula_units_Z 1
_cell_length_a 9.3480(5)
_cell_length_b 12.3510(7)
_cell_length_c 12.4570(6)
_cell_measurement_reflns_used 4059
_cell_measurement_temperature 293(2)
_cell_measurement_theta_max 29.0652
_cell_measurement_theta_min 3.2533
_cell_volume 1200.99(14)
_computing_cell_refinement CrysAlis
_computing_data_collection 'CrysAlis (Oxford Diffraction, 2006)'
_computing_data_reduction CrysAlis
_computing_structure_refinement 'SHELXL-97 (Sheldrick, 1997)'
_computing_structure_solution 'SHELXS-97 (Sheldrick, 1997)'
_diffrn_ambient_temperature 293(2)
_diffrn_detector_area_resol_mean 10.0
_diffrn_measured_fraction_theta_full 0.996
_diffrn_measured_fraction_theta_max 0.995
_diffrn_measurement_device_type 'Oxford Diffraction Gemini R Ultra'
_diffrn_measurement_method '\w scan'
_diffrn_radiation_monochromator graphite
_diffrn_radiation_source 'fine-focus sealed tube'
_diffrn_radiation_type MoK\a
_diffrn_radiation_wavelength 0.71069
_diffrn_reflns_av_R_equivalents 0.0177
_diffrn_reflns_av_sigmaI/netI 0.0290
_diffrn_reflns_limit_h_max 11
_diffrn_reflns_limit_h_min -10
_diffrn_reflns_limit_k_max 12
_diffrn_reflns_limit_k_min -14
_diffrn_reflns_limit_l_max 14
_diffrn_reflns_limit_l_min -14
_diffrn_reflns_number 7275
_diffrn_reflns_theta_full 25.00
_diffrn_reflns_theta_max 25.35
_diffrn_reflns_theta_min 3.26
_exptl_absorpt_coefficient_mu 2.097
_exptl_absorpt_correction_T_max 0.7722
_exptl_absorpt_correction_T_min 0.5535
_exptl_absorpt_correction_type multi-scan
_exptl_absorpt_process_details
;
CrysAlis (Oxford Diffraction, 2006)
;
_exptl_crystal_colour colorless
_exptl_crystal_density_diffrn 2.200
_exptl_crystal_density_method 'not measured'
_exptl_crystal_description needle
_exptl_crystal_F_000 780
_exptl_crystal_size_max 0.32
_exptl_crystal_size_mid 0.15
_exptl_crystal_size_min 0.13
_refine_diff_density_max 1.351
_refine_diff_density_min -0.838
_refine_diff_density_rms 0.096
_refine_ls_extinction_method none
_refine_ls_goodness_of_fit_ref 1.051
_refine_ls_hydrogen_treatment constr
_refine_ls_matrix_type full
_refine_ls_number_parameters 367
_refine_ls_number_reflns 4375
_refine_ls_number_restraints 0
_refine_ls_restrained_S_all 1.051
_refine_ls_R_factor_all 0.0341
_refine_ls_R_factor_gt 0.0310
_refine_ls_shift/su_max 0.001
_refine_ls_shift/su_mean 0.000
_refine_ls_structure_factor_coef Fsqd
_refine_ls_weighting_details 'calc w=1/[\s^2^(Fo^2^)+(0.0396P)^2^+1.5184P] where P=(Fo^2^+2Fc^2^)/3'
_refine_ls_weighting_scheme calc
_refine_ls_wR_factor_gt 0.0787
_refine_ls_wR_factor_ref 0.0813
_reflns_number_gt 4017
_reflns_number_total 4375
_reflns_threshold_expression >2\s(I)
_cod_data_source_file cg400680r_si_002.cif
_cod_data_source_block Compound-6
_cod_depositor_comments
;
The following automatic conversions were performed:

'_symmetry_cell_setting' value 'Triclinic' changed to 'triclinic'
according to /home/saulius/struct/CIF-dictionaries/cif_core.dic
dictionary named 'cif_core.dic' version 2.4.2 from 2011-04-26.

Automatic conversion script
Id: cif_fix_values 1891 2012-01-12 08:04:46Z andrius 
;
_cod_original_cell_volume 1200.99(11)
_cod_original_sg_symbol_Hall '-P 1 '
_cod_original_sg_symbol_H-M P-1
_cod_database_code 4508182

loop_
_symmetry_equiv_pos_as_xyz
'x, y, z'
'-x, -y, -z'

loop_
_atom_site_label
_atom_site_type_symbol
_atom_site_fract_x
_atom_site_fract_y
_atom_site_fract_z
_atom_site_U_iso_or_equiv
_atom_site_adp_type
_atom_site_occupancy
_atom_site_symmetry_multiplicity
_atom_site_calc_flag
_atom_site_refinement_flags
Ag1 Ag -0.12661(3) -0.52562(3) 0.54699(3) 0.03520(10) Uani 1 1 d .
Ag2 Ag -1.33233(4) -0.95865(3) -0.04953(3) 0.04043(11) Uani 1 1 d .
Ag3 Ag 0.0000 0.0000 0.0000 0.04493(14) Uani 1 2 d S
C1 C -0.8818(4) -0.9464(3) 0.4531(3) 0.0177(6) Uani 1 1 d .
C2 C -0.9876(4) -0.8947(3) 0.4695(3) 0.0166(6) Uani 1 1 d .
C3 C -1.1071(4) -0.9485(3) 0.5152(3) 0.0166(6) Uani 1 1 d .
C4 C -0.7612(4) -0.8872(3) 0.3987(3) 0.0235(7) Uani 1 1 d .
H4A H -0.7355 -0.9485 0.3603 0.028 Uiso 1 1 calc R
H4B H -0.8156 -0.8589 0.3379 0.028 Uiso 1 1 calc R
C5 C -0.5265(4) -0.6665(4) 0.4889(4) 0.0323(8) Uani 1 1 d .
H5 H -0.5693 -0.6351 0.4311 0.039 Uiso 1 1 calc R
C6 C -0.3762(5) -0.6883(4) 0.6382(3) 0.0364(9) Uani 1 1 d .
H6 H -0.2865 -0.6704 0.7087 0.044 Uiso 1 1 calc R
C7 C -0.9607(4) -0.7732(3) 0.4476(3) 0.0205(7) Uani 1 1 d .
H7A H -1.0048 -0.7328 0.4933 0.025 Uiso 1 1 calc R
H7B H -0.8404 -0.7205 0.4773 0.025 Uiso 1 1 calc R
C8 C -1.1337(4) -0.8799(3) 0.2238(3) 0.0269(8) Uani 1 1 d .
H8 H -1.1622 -0.9616 0.2198 0.032 Uiso 1 1 calc R
C9 C -1.1096(5) -0.7186(4) 0.1807(4) 0.0341(9) Uani 1 1 d .
H9 H -1.1215 -0.6668 0.1364 0.041 Uiso 1 1 calc R
C10 C -1.2227(4) -0.8915(3) 0.5288(3) 0.0212(7) Uani 1 1 d .
H10A H -1.2962 -0.9387 0.5619 0.025 Uiso 1 1 calc R
H10B H -1.1548 -0.8080 0.5843 0.025 Uiso 1 1 calc R
C11 C -1.4378(4) -0.9807(4) 0.3151(3) 0.0304(8) Uani 1 1 d .
H11 H -1.4691 -1.0639 0.3048 0.036 Uiso 1 1 calc R
C12 C -1.4175(4) -0.8130(3) 0.2874(3) 0.0283(8) Uani 1 1 d .
H12 H -1.4346 -0.7573 0.2500 0.034 Uiso 1 1 calc R
C13 C -0.3010(4) -0.4115(3) 0.2257(3) 0.0223(7) Uani 1 1 d .
C14 C -0.4750(4) -0.4683(3) 0.1885(3) 0.0232(7) Uani 1 1 d .
H14 H -0.5251 -0.5317 0.2158 0.028 Uiso 1 1 calc R
C15 C -0.5755(4) -0.4312(3) 0.1107(3) 0.0245(7) Uani 1 1 d .
C16 C -0.5000(4) -0.3366(3) 0.0704(3) 0.0260(7) Uani 1 1 d .
H16 H -0.5664 -0.3110 0.0192 0.031 Uiso 1 1 calc R
C17 C -0.3260(4) -0.2796(3) 0.1059(3) 0.0246(7) Uani 1 1 d .
C18 C -0.2275(4) -0.3173(3) 0.1843(3) 0.0235(7) Uani 1 1 d .
H18 H -0.1110 -0.2787 0.2092 0.028 Uiso 1 1 calc R
C19 C -0.1935(4) -0.4505(3) 0.3129(3) 0.0220(7) Uani 1 1 d .
C20 C -0.2473(5) -0.1819(3) 0.0561(3) 0.0308(8) Uani 1 1 d .
C21 C -0.7647(4) -0.4970(4) 0.0709(3) 0.0289(8) Uani 1 1 d .
N1 N -0.3814(4) -0.6027(3) 0.5834(3) 0.0375(8) Uani 1 1 d .
N2 N -0.6034(3) -0.7825(3) 0.4877(3) 0.0263(6) Uani 1 1 d .
N3 N -0.5066(4) -0.7979(3) 0.5845(3) 0.0346(7) Uani 1 1 d .
N4 N -1.1814(4) -0.8425(3) 0.1316(3) 0.0334(7) Uani 1 1 d .
N5 N -1.0400(3) -0.7840(3) 0.3220(2) 0.0219(6) Uani 1 1 d .
N6 N -1.0217(4) -0.6780(3) 0.2964(3) 0.0314(7) Uani 1 1 d .
N7 N -1.4988(4) -0.9367(3) 0.2323(3) 0.0331(7) Uani 1 1 d .
N8 N -1.3258(3) -0.8890(3) 0.4147(2) 0.0217(6) Uani 1 1 d .
N9 N -1.3114(4) -0.7791(3) 0.3996(3) 0.0277(7) Uani 1 1 d .
O1 O -0.2641(3) -0.5197(2) 0.3627(2) 0.0341(6) Uani 1 1 d .
O2 O -0.0394(3) -0.4065(2) 0.3325(2) 0.0274(5) Uani 1 1 d .
O3 O -0.0876(3) -0.1190(3) 0.1026(2) 0.0374(6) Uani 1 1 d .
O4 O -0.3422(4) -0.1671(3) -0.0296(3) 0.0481(8) Uani 1 1 d .
O5 O -0.8462(3) -0.4409(3) 0.0243(3) 0.0462(8) Uani 1 1 d .
O6 O -0.8333(3) -0.5963(3) 0.0831(3) 0.0442(7) Uani 1 1 d .
O1W O -1.1727(4) -0.7996(3) -0.1514(3) 0.0648(10) Uani 1 1 d .
H2B H -1.0877 -0.8135 -0.1364 0.097 Uiso 1 1 d R
H2A H -1.1390 -0.7313 -0.0989 0.097 Uiso 1 1 d R
02W O -0.7700(4) -0.7542(3) 0.2049(3) 0.0538(8) Uani 1 1 d .
H1A H -0.7948 -0.7071 0.1692 0.081 Uiso 1 1 d R
H1B H -0.7232 -0.7824 0.1667 0.081 Uiso 1 1 d R

loop_
_atom_site_aniso_label
_atom_site_aniso_U_11
_atom_site_aniso_U_22
_atom_site_aniso_U_33
_atom_site_aniso_U_23
_atom_site_aniso_U_13
_atom_site_aniso_U_12
Ag1 0.02360(16) 0.0426(2) 0.04198(19) 0.02781(15) 0.00973(13) 0.01435(14)
Ag2 0.03884(19) 0.0466(2) 0.02462(17) 0.01308(14) 0.00305(13) 0.01543(16)
Ag3 0.0405(3) 0.0461(3) 0.0595(3) 0.0379(2) 0.0277(2) 0.0158(2)
C1 0.0144(14) 0.0184(16) 0.0162(15) 0.0056(12) 0.0050(12) 0.0045(13)
C2 0.0148(14) 0.0165(16) 0.0164(15) 0.0072(12) 0.0041(12) 0.0060(13)
C3 0.0147(14) 0.0191(16) 0.0130(15) 0.0049(12) 0.0023(12) 0.0074(13)
C4 0.0213(16) 0.0280(19) 0.0262(18) 0.0148(15) 0.0119(14) 0.0116(15)
C5 0.0254(18) 0.032(2) 0.045(2) 0.0217(18) 0.0188(17) 0.0103(17)
C6 0.0267(19) 0.050(3) 0.028(2) 0.0137(18) 0.0109(16) 0.0127(19)
C7 0.0228(16) 0.0190(17) 0.0204(16) 0.0099(13) 0.0087(13) 0.0087(14)
C8 0.0280(18) 0.0264(19) 0.0237(18) 0.0084(15) 0.0087(15) 0.0111(16)
C9 0.038(2) 0.038(2) 0.037(2) 0.0260(19) 0.0170(18) 0.0210(19)
C10 0.0213(16) 0.0275(18) 0.0204(17) 0.0132(14) 0.0093(13) 0.0137(15)
C11 0.0266(18) 0.0272(19) 0.031(2) 0.0138(16) 0.0054(16) 0.0096(16)
C12 0.0255(18) 0.031(2) 0.034(2) 0.0185(16) 0.0101(16) 0.0161(16)
C13 0.0201(16) 0.0210(17) 0.0227(17) 0.0083(14) 0.0054(13) 0.0084(14)
C14 0.0209(16) 0.0242(18) 0.0254(17) 0.0143(14) 0.0089(14) 0.0088(15)
C15 0.0186(16) 0.0255(18) 0.0266(18) 0.0104(15) 0.0062(14) 0.0089(15)
C16 0.0247(17) 0.0288(19) 0.0265(18) 0.0152(15) 0.0065(14) 0.0144(16)
C17 0.0231(17) 0.0253(18) 0.0251(18) 0.0132(15) 0.0077(14) 0.0102(15)
C18 0.0166(15) 0.0235(18) 0.0249(17) 0.0100(14) 0.0043(13) 0.0059(14)
C19 0.0220(17) 0.0181(17) 0.0197(17) 0.0062(13) 0.0014(13) 0.0085(14)
C20 0.031(2) 0.0266(19) 0.038(2) 0.0190(17) 0.0138(17) 0.0127(17)
C21 0.0198(17) 0.036(2) 0.031(2) 0.0169(17) 0.0080(15) 0.0123(16)
N1 0.0280(17) 0.0382(19) 0.041(2) 0.0115(16) 0.0179(15) 0.0072(15)
N2 0.0195(14) 0.0316(17) 0.0329(17) 0.0182(14) 0.0142(13) 0.0105(13)
N3 0.0278(16) 0.044(2) 0.0330(18) 0.0215(15) 0.0107(14) 0.0141(16)
N4 0.0321(17) 0.044(2) 0.0239(16) 0.0160(15) 0.0085(13) 0.0171(16)
N5 0.0246(14) 0.0235(15) 0.0235(15) 0.0135(12) 0.0110(12) 0.0134(13)
N6 0.0369(17) 0.0298(17) 0.0378(19) 0.0237(15) 0.0171(15) 0.0183(15)
N7 0.0284(16) 0.0376(19) 0.0289(17) 0.0174(14) 0.0053(13) 0.0126(15)
N8 0.0192(13) 0.0247(15) 0.0259(15) 0.0129(12) 0.0094(12) 0.0124(12)
N9 0.0305(16) 0.0246(16) 0.0363(17) 0.0163(14) 0.0135(14) 0.0181(14)
O1 0.0241(13) 0.0372(15) 0.0359(15) 0.0276(13) 0.0032(11) 0.0093(12)
O2 0.0201(12) 0.0312(14) 0.0306(13) 0.0151(11) 0.0054(10) 0.0132(11)
O3 0.0315(14) 0.0346(15) 0.0444(16) 0.0243(13) 0.0149(12) 0.0087(12)
O4 0.0423(16) 0.0535(19) 0.0539(19) 0.0414(16) 0.0139(14) 0.0213(15)
O5 0.0208(13) 0.0489(18) 0.071(2) 0.0389(16) 0.0095(13) 0.0164(13)
O6 0.0232(13) 0.0458(18) 0.068(2) 0.0391(16) 0.0176(14) 0.0121(13)
O1W 0.051(2) 0.059(2) 0.074(3) 0.0262(19) 0.0193(18) 0.0162(18)
02W 0.0547(19) 0.067(2) 0.062(2) 0.0450(18) 0.0319(17) 0.0328(18)

loop_
_atom_type_symbol
_atom_type_description
_atom_type_scat_dispersion_real
_atom_type_scat_dispersion_imag
_atom_type_scat_source
C C 0.0033 0.0016 'International Tables Vol C Tables 4.2.6.8 and 6.1.1.4'
H H 0.0000 0.0000 'International Tables Vol C Tables 4.2.6.8 and 6.1.1.4'
N N 0.0061 0.0033 'International Tables Vol C Tables 4.2.6.8 and 6.1.1.4'
O O 0.0106 0.0060 'International Tables Vol C Tables 4.2.6.8 and 6.1.1.4'
Ag Ag -0.8971 1.1015 'International Tables Vol C Tables 4.2.6.8 and 6.1.1.4'

loop_
_geom_angle_atom_site_label_1
_geom_angle_atom_site_label_2
_geom_angle_atom_site_label_3
_geom_angle
_geom_angle_site_symmetry_1
_geom_angle_site_symmetry_3
O1 Ag1 O2 150.66(9) . 2_546
O1 Ag1 N1 93.35(11) . .
O2 Ag1 N1 102.48(11) 2_546 .
O1 Ag1 N6 112.75(10) . 2_446
O2 Ag1 N6 89.89(9) 2_546 2_446
N1 Ag1 N6 97.01(11) . 2_446
O1 Ag1 Ag1 77.65(7) . 2_546
O2 Ag1 Ag1 82.29(6) 2_546 2_546
N1 Ag1 Ag1 167.37(8) . 2_546
N6 Ag1 Ag1 94.67(7) 2_446 2_546
N4 Ag2 N7 173.18(12) . 2_235
N4 Ag2 O4 99.93(11) . 1_445
N7 Ag2 O4 85.44(11) 2_235 1_445
N4 Ag2 Ag3 79.27(8) . 1_445
N7 Ag2 Ag3 107.20(8) 2_235 1_445
O4 Ag2 Ag3 59.80(7) 1_445 1_445
O3 Ag3 O3 180.00(13) 2 .
O3 Ag3 Ag2 92.03(7) 2 1_665
O3 Ag3 Ag2 87.97(7) . 1_665
O3 Ag3 Ag2 87.97(7) 2 2_445
O3 Ag3 Ag2 92.03(7) . 2_445
Ag2 Ag3 Ag2 180.000(11) 1_665 2_445
C3 C1 C2 119.6(3) 2_336 .
C3 C1 C4 122.1(3) 2_336 .
C2 C1 C4 118.4(3) . .
C1 C2 C3 121.0(3) . .
C1 C2 C7 118.8(3) . .
C3 C2 C7 120.0(3) . .
C1 C3 C2 119.4(3) 2_336 .
C1 C3 C10 121.1(3) 2_336 .
C2 C3 C10 119.5(3) . .
N2 C4 C1 112.4(3) . .
N2 C4 H4A 109.1 . .
C1 C4 H4A 109.1 . .
N2 C4 H4B 109.1 . .
C1 C4 H4B 109.1 . .
H4A C4 H4B 107.9 . .
N1 C5 N2 110.7(4) . .
N1 C5 H5 124.6 . .
N2 C5 H5 124.6 . .
N3 C6 N1 115.3(3) . .
N3 C6 H6 122.4 . .
N1 C6 H6 122.4 . .
N5 C7 C2 114.6(3) . .
N5 C7 H7A 108.6 . .
C2 C7 H7A 108.6 . .
N5 C7 H7B 108.6 . .
C2 C7 H7B 108.6 . .
H7A C7 H7B 107.6 . .
N5 C8 N4 109.7(3) . .
N5 C8 H8 125.1 . .
N4 C8 H8 125.1 . .
N6 C9 N4 114.0(3) . .
N6 C9 H9 123.0 . .
N4 C9 H9 123.0 . .
N8 C10 C3 112.0(3) . .
N8 C10 H10A 109.2 . .
C3 C10 H10A 109.2 . .
N8 C10 H10B 109.2 . .
C3 C10 H10B 109.2 . .
H10A C10 H10B 107.9 . .
N7 C11 N8 110.0(3) . .
N7 C11 H11 125.0 . .
N8 C11 H11 125.0 . .
N9 C12 N7 113.5(3) . .
N9 C12 H12 123.2 . .
N7 C12 H12 123.2 . .
C18 C13 C14 119.3(3) . .
C18 C13 C19 120.8(3) . .
C14 C13 C19 119.9(3) . .
C13 C14 C15 120.6(3) . .
C13 C14 H14 119.7 . .
C15 C14 H14 119.7 . .
C16 C15 C14 119.4(3) . .
C16 C15 C21 121.7(3) . .
C14 C15 C21 118.9(3) . .
C15 C16 C17 120.7(3) . .
C15 C16 H16 119.7 . .
C17 C16 H16 119.7 . .
C16 C17 C18 119.1(3) . .
C16 C17 C20 119.9(3) . .
C18 C17 C20 120.9(3) . .
C13 C18 C17 120.9(3) . .
C13 C18 H18 119.6 . .
C17 C18 H18 119.6 . .
O1 C19 O2 125.7(3) . .
O1 C19 C13 117.2(3) . .
O2 C19 C13 117.0(3) . .
O4 C20 O3 123.2(4) . .
O4 C20 C17 118.4(3) . .
O3 C20 C17 118.4(3) . .
O6 C21 O5 123.0(3) . .
O6 C21 C15 121.3(3) . .
O5 C21 C15 115.7(3) . .
C5 N1 C6 102.1(3) . .
C5 N1 Ag1 117.1(3) . .
C6 N1 Ag1 107.0(2) . .
C5 N2 N3 109.5(3) . .
C5 N2 C4 130.1(3) . .
N3 N2 C4 120.3(3) . .
C6 N3 N2 102.5(3) . .
C8 N4 C9 103.6(3) . .
C8 N4 Ag2 125.8(3) . .
C9 N4 Ag2 130.7(3) . .
C8 N5 N6 110.1(3) . .
C8 N5 C7 132.4(3) . .
N6 N5 C7 117.5(3) . .
C9 N6 N5 102.6(3) . .
C9 N6 Ag1 134.8(3) . 2_446
N5 N6 Ag1 122.4(2) . 2_446
C11 N7 C12 103.9(3) . .
C11 N7 Ag2 126.2(3) . 2_235
C12 N7 Ag2 129.6(3) . 2_235
C11 N8 N9 109.8(3) . .
C11 N8 C10 130.1(3) . .
N9 N8 C10 120.2(3) . .
C12 N9 N8 102.8(3) . .
C19 O1 Ag1 123.9(2) . .
C19 O2 Ag1 118.6(2) . 2_546
C20 O3 Ag3 111.7(2) . .
C20 O4 Ag2 126.7(3) . 1_665
H2B O1W H2A 105.1 . .
H1A 02W H1B 103.7 . .

loop_
_geom_bond_atom_site_label_1
_geom_bond_atom_site_label_2
_geom_bond_distance
_geom_bond_site_symmetry_2
Ag1 O1 2.290(2) .
Ag1 O2 2.311(2) 2_546
Ag1 N1 2.431(3) .
Ag1 N6 2.468(3) 2_446
Ag1 Ag1 2.8668(6) 2_546
Ag2 N4 2.133(3) .
Ag2 N7 2.145(3) 2_235
Ag2 O4 2.600(3) 1_445
Ag2 Ag3 3.2258(4) 1_445
Ag3 O3 2.206(3) 2
Ag3 O3 2.206(3) .
Ag3 Ag2 3.2258(4) 1_665
Ag3 Ag2 3.2258(4) 2_445
C1 C3 1.399(4) 2_336
C1 C2 1.406(4) .
C1 C4 1.514(4) .
C2 C3 1.408(4) .
C2 C7 1.514(4) .
C3 C1 1.399(4) 2_336
C3 C10 1.526(4) .
C4 N2 1.468(4) .
C4 H4A 0.9700 .
C4 H4B 0.9700 .
C5 N1 1.322(5) .
C5 N2 1.338(5) .
C5 H5 0.9300 .
C6 N3 1.312(5) .
C6 N1 1.362(5) .
C6 H6 0.9300 .
C7 N5 1.468(4) .
C7 H7A 0.9700 .
C7 H7B 0.9700 .
C8 N5 1.316(4) .
C8 N4 1.325(5) .
C8 H8 0.9300 .
C9 N6 1.311(5) .
C9 N4 1.351(5) .
C9 H9 0.9300 .
C10 N8 1.465(4) .
C10 H10A 0.9700 .
C10 H10B 0.9700 .
C11 N7 1.322(5) .
C11 N8 1.323(5) .
C11 H11 0.9300 .
C12 N9 1.322(5) .
C12 N7 1.354(5) .
C12 H12 0.9300 .
C13 C18 1.386(5) .
C13 C14 1.388(5) .
C13 C19 1.515(4) .
C14 C15 1.396(5) .
C14 H14 0.9300 .
C15 C16 1.386(5) .
C15 C21 1.513(5) .
C16 C17 1.392(5) .
C16 H16 0.9300 .
C17 C18 1.394(5) .
C17 C20 1.503(5) .
C18 H18 0.9300 .
C19 O1 1.252(4) .
C19 O2 1.259(4) .
C20 O4 1.252(5) .
C20 O3 1.272(4) .
C21 O6 1.216(5) .
C21 O5 1.287(4) .
N2 N3 1.358(4) .
N5 N6 1.363(4) .
N6 Ag1 2.468(3) 2_446
N7 Ag2 2.145(3) 2_235
N8 N9 1.367(4) .
O2 Ag1 2.311(2) 2_546
O4 Ag2 2.600(3) 1_665
O1W H2B 0.8469 .
O1W H2A 0.8499 .
02W H1A 0.8471 .
02W H1B 0.8500 .

loop_
_geom_torsion_atom_site_label_1
_geom_torsion_atom_site_label_2
_geom_torsion_atom_site_label_3
_geom_torsion_atom_site_label_4
_geom_torsion
_geom_torsion_site_symmetry_1
_geom_torsion_site_symmetry_4
C3 C1 C2 C3 -1.3(5) 2_336 .
C4 C1 C2 C3 177.5(3) . .
C3 C1 C2 C7 173.3(3) 2_336 .
C4 C1 C2 C7 -8.0(4) . .
C1 C2 C3 C1 1.3(5) . 2_336
C7 C2 C3 C1 -173.2(3) . 2_336
C1 C2 C3 C10 -178.5(3) . .
C7 C2 C3 C10 7.0(4) . .
C3 C1 C4 N2 -97.1(4) 2_336 .
C2 C1 C4 N2 84.2(3) . .
C1 C2 C7 N5 82.7(3) . .
C3 C2 C7 N5 -102.7(3) . .
C1 C3 C10 N8 -120.3(3) 2_336 .
C2 C3 C10 N8 59.4(4) . .
C18 C13 C14 C15 -0.2(5) . .
C19 C13 C14 C15 178.3(3) . .
C13 C14 C15 C16 0.0(5) . .
C13 C14 C15 C21 179.0(3) . .
C14 C15 C16 C17 0.7(5) . .
C21 C15 C16 C17 -178.3(3) . .
C15 C16 C17 C18 -1.1(5) . .
C15 C16 C17 C20 176.7(3) . .
C14 C13 C18 C17 -0.2(5) . .
C19 C13 C18 C17 -178.7(3) . .
C16 C17 C18 C13 0.9(5) . .
C20 C17 C18 C13 -176.9(3) . .
C18 C13 C19 O1 167.5(3) . .
C14 C13 C19 O1 -11.0(5) . .
C18 C13 C19 O2 -9.7(5) . .
C14 C13 C19 O2 171.8(3) . .
C16 C17 C20 O4 -10.6(5) . .
C18 C17 C20 O4 167.2(4) . .
C16 C17 C20 O3 169.9(3) . .
C18 C17 C20 O3 -12.3(5) . .
C16 C15 C21 O6 162.8(4) . .
C14 C15 C21 O6 -16.2(5) . .
C16 C15 C21 O5 -17.4(5) . .
C14 C15 C21 O5 163.6(3) . .
N2 C5 N1 C6 0.3(4) . .
N2 C5 N1 Ag1 116.8(3) . .
N3 C6 N1 C5 -0.3(4) . .
N3 C6 N1 Ag1 -123.8(3) . .
O1 Ag1 N1 C5 26.5(3) . .
O2 Ag1 N1 C5 -128.7(3) 2_546 .
N6 Ag1 N1 C5 139.9(3) 2_446 .
Ag1 Ag1 N1 C5 -17.6(6) 2_546 .
O1 Ag1 N1 C6 140.2(3) . .
O2 Ag1 N1 C6 -14.9(3) 2_546 .
N6 Ag1 N1 C6 -106.4(3) 2_446 .
Ag1 Ag1 N1 C6 96.1(4) 2_546 .
N1 C5 N2 N3 -0.3(4) . .
N1 C5 N2 C4 -176.7(3) . .
C1 C4 N2 C5 -127.2(4) . .
C1 C4 N2 N3 56.7(4) . .
N1 C6 N3 N2 0.1(4) . .
C5 N2 N3 C6 0.1(4) . .
C4 N2 N3 C6 177.0(3) . .
N5 C8 N4 C9 0.3(4) . .
N5 C8 N4 Ag2 179.2(2) . .
N6 C9 N4 C8 0.0(4) . .
N6 C9 N4 Ag2 -178.8(2) . .
Ag3 Ag2 N4 C8 -64.7(3) 1_445 .
O4 Ag2 N4 C9 170.2(3) 1_445 .
Ag3 Ag2 N4 C9 113.8(3) 1_445 .
N4 C8 N5 N6 -0.5(4) . .
N4 C8 N5 C7 177.5(3) . .
C2 C7 N5 C8 1.5(5) . .
C2 C7 N5 N6 179.4(3) . .
N4 C9 N6 N5 -0.3(4) . .
N4 C9 N6 Ag1 -174.4(2) . 2_446
C8 N5 N6 C9 0.5(4) . .
C7 N5 N6 C9 -177.9(3) . .
C8 N5 N6 Ag1 175.5(2) . 2_446
C7 N5 N6 Ag1 -2.8(4) . 2_446
N8 C11 N7 C12 0.0(4) . .
N8 C11 N7 Ag2 174.2(2) . 2_235
N9 C12 N7 C11 -0.6(4) . .
N9 C12 N7 Ag2 -174.6(2) . 2_235
N7 C11 N8 N9 0.6(4) . .
N7 C11 N8 C10 -178.5(3) . .
C3 C10 N8 C11 60.1(4) . .
C3 C10 N8 N9 -119.0(3) . .
N7 C12 N9 N8 1.0(4) . .
C11 N8 N9 C12 -1.0(4) . .
C10 N8 N9 C12 178.3(3) . .
O2 C19 O1 Ag1 24.9(5) . .
C13 C19 O1 Ag1 -152.1(2) . .
O2 Ag1 O1 C19 -81.6(3) 2_546 .
N1 Ag1 O1 C19 155.3(3) . .
N6 Ag1 O1 C19 56.3(3) 2_446 .
Ag1 Ag1 O1 C19 -33.6(3) 2_546 .
O1 C19 O2 Ag1 7.8(5) . 2_546
C13 C19 O2 Ag1 -175.2(2) . 2_546
O4 C20 O3 Ag3 -7.2(5) . .
C17 C20 O3 Ag3 172.3(2) . .
Ag2 Ag3 O3 C20 36.5(2) 1_665 .
Ag2 Ag3 O3 C20 -143.5(2) 2_445 .
O3 C20 O4 Ag2 -47.7(5) . 1_665
C17 C20 O4 Ag2 132.9(3) . 1_665
